data_1552438
loop_
_publ_author_name
'Yu, Pengyuan'
'Shen, Wangqiang'
'Bao, Lipiao'
'Pan, Changwang'
'Slanina, Zdenek'
'Lu, Xing'

_publ_section_title
;
 Trapping an unprecedented Ti3C3 unit into the icosahedral C80 fullerene:
 A crystallographic survey
;
_journal_name_full 'Chemical Science'
_journal_paper_doi 10.1039/C9SC04315B
_journal_year 2019
_chemical_formula_sum 'Al3 Ca0.315 Pd2 Yb0.685'
_chemical_formula_weight 424.9
_space_group_IT_number 191
_space_group_name_Hall '-P 6 2'
_space_group_name_H-M_alt 'P 6/m m m'
_symmetry_cell_setting hexagonal
_symmetry_Int_Tables_number 191
_symmetry_space_group_name_Hall '-P 6 2'
_symmetry_space_group_name_H-M 'P 6/m m m'
_audit_update_record
;
2019-04-17 deposited with the CCDC.    2019-10-14 downloaded from the CCDC.
;
_cell_angle_alpha 90
_cell_angle_beta 90
_cell_angle_gamma 120
_cell_formula_units_Z 3
_cell_length_a 9.3122(12)
_cell_length_b 9.3122(12)
_cell_length_c 4.2090(5)
_cell_measurement_reflns_used 6499
_cell_measurement_temperature 293
_cell_measurement_theta_max 30.00
_cell_measurement_theta_min 2.49
_cell_volume 316.09(7)
_diffrn_ambient_temperature 293
_diffrn_measured_fraction_theta_full 0.99
_diffrn_measured_fraction_theta_max 0.99
_diffrn_measurement_device 'four-circle diffractometer'
_diffrn_measurement_device_type 'IPDS Stoe'
_diffrn_measurement_method '??integration method??'
_diffrn_radiation_monochromator graphite
_diffrn_radiation_probe x-ray
_diffrn_radiation_source 'X-ray tube'
_diffrn_radiation_type 'Mo K\a'
_diffrn_radiation_wavelength 0.71073
_diffrn_reflns_av_R_equivalents 0.0277
_diffrn_reflns_av_unetI/netI 0.0061
_diffrn_reflns_limit_h_max 14
_diffrn_reflns_limit_h_min -14
_diffrn_reflns_limit_k_max 14
_diffrn_reflns_limit_k_min -13
_diffrn_reflns_limit_l_max 6
_diffrn_reflns_limit_l_min -6
_diffrn_reflns_number 5375
_diffrn_reflns_theta_full 33.37
_diffrn_reflns_theta_max 33.37
_diffrn_reflns_theta_min 2.53
_exptl_absorpt_coefficient_mu 24.3
_exptl_absorpt_correction_T_max 0.4775
_exptl_absorpt_correction_T_min 0.3131
_exptl_absorpt_correction_type numerical
_exptl_crystal_colour silver
_exptl_crystal_density_diffrn 6.70
_exptl_crystal_description block
_exptl_crystal_F_000 556
_exptl_crystal_size_max 0.060
_exptl_crystal_size_mid 0.050
_exptl_crystal_size_min 0.040
_refine_diff_density_max 0.49
_refine_diff_density_min -0.44
_refine_ls_extinction_coef 335(18)
_refine_ls_extinction_method 'B-C type 1 Lorentzian isotropic (Becker & Coppens, 1974)'
_refine_ls_goodness_of_fit_gt 0.89
_refine_ls_goodness_of_fit_ref 0.88
_refine_ls_number_constraints 4
_refine_ls_number_parameters 19
_refine_ls_number_reflns 285
_refine_ls_number_restraints 0
_refine_ls_R_factor_all 0.0129
_refine_ls_R_factor_gt 0.0101
_refine_ls_shift/su_max 0.0001
_refine_ls_shift/su_mean 0.0000
_refine_ls_structure_factor_coef Fsqd
_refine_ls_weighting_details w=1/(\s^2^(I)+0.0004I^2^)
_refine_ls_weighting_scheme sigma
_refine_ls_wR_factor_gt 0.0221
_refine_ls_wR_factor_ref 0.0232
_reflns_number_gt 255
_reflns_number_total 285
_reflns_threshold_expression I>3\s(I)
_cod_data_source_file c9sc04315b2.cif
_cod_data_source_block I_CCDC10
_cod_depositor_comments
;
The following automatic conversions were performed:

'_diffrn_radiation_probe' value 'X-ray' changed to 'x-ray' according
to
/home/data/users/saulius/crontab/automatic-downloads/rss-feeds/RSC/lib/dictionaries/cif_core.dic
dictionary named 'cif_core.dic' version 2.4.2 from 2011-04-26.

Automatic conversion script
Id: cif_fix_values 4973 2017-02-22 13:04:09Z antanas 
;
_cod_original_sg_symbol_Hall '-P 6;-2'
_cod_database_code 1552438

loop_
_space_group_symop_id
_space_group_symop_operation_xyz
1 x,y,z
2 -y,x-y,z
3 -x+y,-x,z
4 -x,-y,z
5 y,-x+y,z
6 x-y,x,z
7 y,x,-z
8 x-y,-y,-z
9 -x,-x+y,-z
10 -y,-x,-z
11 -x+y,y,-z
12 x,x-y,-z
13 -x,-y,-z
14 y,-x+y,-z
15 x-y,x,-z
16 x,y,-z
17 -y,x-y,-z
18 -x+y,-x,-z
19 -y,-x,z
20 -x+y,y,z
21 x,x-y,z
22 y,x,z
23 x-y,-y,z
24 -x,-x+y,z

loop_
_atom_site_label
_atom_site_type_symbol
_atom_site_fract_x
_atom_site_fract_y
_atom_site_fract_z
_atom_site_adp_type
_atom_site_U_iso_or_equiv
_atom_site_site_symmetry_multiplicity
_atom_site_occupancy
_atom_site_calc_flag
Yb1 Yb 0.333333 0.666667 0.5 Uani 0.00832(8) 2 0.797(3) d
Ca1 Ca 0.333333 0.666667 0.5 Uani 0.00832(8) 2 0.203(3) d
Yb2 Yb 0 0 0 Uani 0.01081(16) 1 0.461(3) d
Ca2 Ca 0 0 0 Uani 0.01081(16) 1 0.539(3) d
Pd Pd 0.37061(3) 0.185304(14) 0 Uani 0.00710(8) 6 1 d
Al1 Al 0.30414(10) 0 0.5 Uani 0.0083(2) 6 1 d
Al2 Al 0.5 0 0 Uani 0.0084(4) 3 1 d

loop_
_atom_site_aniso_label
_atom_site_aniso_type_symbol
_atom_site_aniso_U_11
_atom_site_aniso_U_22
_atom_site_aniso_U_33
_atom_site_aniso_U_12
_atom_site_aniso_U_13
_atom_site_aniso_U_23
Yb1 Yb 0.00711(10) 0.00711(10) 0.01075(12) 0.00356(5) 0 0
Ca1 Ca 0.00711(10) 0.00711(10) 0.01075(12) 0.00356(5) 0 0
Yb2 Yb 0.0079(2) 0.0079(2) 0.0166(3) 0.00396(10) 0 0
Ca2 Ca 0.0079(2) 0.0079(2) 0.0166(3) 0.00396(10) 0 0
Pd Pd 0.00850(12) 0.00643(9) 0.00706(11) 0.00425(6) 0 0
Al1 Al 0.0111(3) 0.0066(4) 0.0058(3) 0.00330(18) 0 0
Al2 Al 0.0067(4) 0.0100(6) 0.0096(5) 0.0050(3) 0 0

loop_
_atom_type_symbol
_atom_type_scat_dispersion_real
_atom_type_scat_dispersion_imag
_atom_type_scat_source
Al 0.0645 0.0514 'International Tables Vol C tables 4.2.6.8 and 6.1.1.1'
Ca 0.2262 0.3064 'International Tables Vol C tables 4.2.6.8 and 6.1.1.1'
Pd -0.9988 1.0072 'International Tables Vol C tables 4.2.6.8 and 6.1.1.1'
Yb -0.3850 5.5486 'International Tables Vol C tables 4.2.6.8 and 6.1.1.1'

loop_
_geom_angle_atom_site_label_1
_geom_angle_atom_site_label_2
_geom_angle_atom_site_label_3
_geom_angle_site_symmetry_1
_geom_angle_site_symmetry_3
_geom_angle
Pd Yb1 Pd 4_665 4_666 82.788(13)
Pd Yb1 Pd 4_665 5_565 81.034(10)
Pd Yb1 Pd 4_665 5_566 135.940(9)
Pd Yb1 Pd 4_665 6_555 81.034(12)
Pd Yb1 Pd 4_665 6_556 135.940(8)
Pd Yb1 Al1 4_665 1_565 93.117(14)
Pd Yb1 Al1 4_665 2_555 128.373(11)
Pd Yb1 Al1 4_665 3_665 47.534(10)
Pd Yb1 Al1 4_665 4_665 47.534(9)
Pd Yb1 Al1 4_665 5_565 128.373(11)
Pd Yb1 Al1 4_665 6_555 93.117(14)
Pd Yb1 Al2 4_665 1_565 45.335(6)
Pd Yb1 Al2 4_665 1_566 96.445(12)
Pd Yb1 Al2 4_665 2_555 100.550(13)
Pd Yb1 Al2 4_665 2_556 176.662(3)
Pd Yb1 Al2 4_665 3_665 45.335(9)
Pd Yb1 Al2 4_665 3_666 96.445(10)
Pd Yb1 Pd 4_666 5_565 135.940(9)
Pd Yb1 Pd 4_666 5_566 81.034(10)
Pd Yb1 Pd 4_666 6_555 135.940(8)
Pd Yb1 Pd 4_666 6_556 81.034(12)
Pd Yb1 Al1 4_666 1_565 93.117(14)
Pd Yb1 Al1 4_666 2_555 128.373(11)
Pd Yb1 Al1 4_666 3_665 47.534(10)
Pd Yb1 Al1 4_666 4_665 47.534(9)
Pd Yb1 Al1 4_666 5_565 128.373(11)
Pd Yb1 Al1 4_666 6_555 93.117(14)
Pd Yb1 Al2 4_666 1_565 96.445(12)
Pd Yb1 Al2 4_666 1_566 45.335(6)
Pd Yb1 Al2 4_666 2_555 176.662(3)
Pd Yb1 Al2 4_666 2_556 100.550(13)
Pd Yb1 Al2 4_666 3_665 96.445(10)
Pd Yb1 Al2 4_666 3_666 45.335(9)
Pd Yb1 Pd 5_565 5_566 82.788(9)
Pd Yb1 Pd 5_565 6_555 81.034(11)
Pd Yb1 Pd 5_565 6_556 135.940(10)
Pd Yb1 Al1 5_565 1_565 47.534(8)
Pd Yb1 Al1 5_565 2_555 93.117(15)
Pd Yb1 Al1 5_565 3_665 128.373(9)
Pd Yb1 Al1 5_565 4_665 93.117(15)
Pd Yb1 Al1 5_565 5_565 47.534(8)
Pd Yb1 Al1 5_565 6_555 128.373(10)
Pd Yb1 Al2 5_565 1_565 45.335(8)
Pd Yb1 Al2 5_565 1_566 96.446(10)
Pd Yb1 Al2 5_565 2_555 45.335(9)
Pd Yb1 Al2 5_565 2_556 96.446(9)
Pd Yb1 Al2 5_565 3_665 100.550(8)
Pd Yb1 Al2 5_565 3_666 176.662(3)
Pd Yb1 Pd 5_566 6_555 135.940(10)
Pd Yb1 Pd 5_566 6_556 81.034(11)
Pd Yb1 Al1 5_566 1_565 47.534(8)
Pd Yb1 Al1 5_566 2_555 93.117(15)
Pd Yb1 Al1 5_566 3_665 128.373(9)
Pd Yb1 Al1 5_566 4_665 93.117(15)
Pd Yb1 Al1 5_566 5_565 47.534(8)
Pd Yb1 Al1 5_566 6_555 128.373(10)
Pd Yb1 Al2 5_566 1_565 96.446(10)
Pd Yb1 Al2 5_566 1_566 45.335(8)
Pd Yb1 Al2 5_566 2_555 96.446(9)
Pd Yb1 Al2 5_566 2_556 45.335(9)
Pd Yb1 Al2 5_566 3_665 176.662(3)
Pd Yb1 Al2 5_566 3_666 100.550(8)
Pd Yb1 Pd 6_555 6_556 82.788(13)
Pd Yb1 Al1 6_555 1_565 128.373(11)
Pd Yb1 Al1 6_555 2_555 47.534(10)
Pd Yb1 Al1 6_555 3_665 93.117(15)
Pd Yb1 Al1 6_555 4_665 128.373(11)
Pd Yb1 Al1 6_555 5_565 93.117(14)
Pd Yb1 Al1 6_555 6_555 47.534(11)
Pd Yb1 Al2 6_555 1_565 100.550(13)
Pd Yb1 Al2 6_555 1_566 176.662(3)
Pd Yb1 Al2 6_555 2_555 45.335(7)
Pd Yb1 Al2 6_555 2_556 96.445(12)
Pd Yb1 Al2 6_555 3_665 45.335(10)
Pd Yb1 Al2 6_555 3_666 96.445(10)
Pd Yb1 Al1 6_556 1_565 128.373(11)
Pd Yb1 Al1 6_556 2_555 47.534(10)
Pd Yb1 Al1 6_556 3_665 93.117(15)
Pd Yb1 Al1 6_556 4_665 128.373(11)
Pd Yb1 Al1 6_556 5_565 93.117(14)
Pd Yb1 Al1 6_556 6_555 47.534(11)
Pd Yb1 Al2 6_556 1_565 176.662(3)
Pd Yb1 Al2 6_556 1_566 100.550(13)
Pd Yb1 Al2 6_556 2_555 96.445(12)
Pd Yb1 Al2 6_556 2_556 45.335(7)
Pd Yb1 Al2 6_556 3_665 96.445(10)
Pd Yb1 Al2 6_556 3_666 45.335(10)
Al1 Yb1 Al1 1_565 2_555 120.00(2)
Al1 Yb1 Al1 1_565 3_665 120.00(2)
Al1 Yb1 Al1 1_565 4_665 68.31(2)
Al1 Yb1 Al1 1_565 5_565 51.69(2)
Al1 Yb1 Al1 1_565 6_555 171.69(2)
Al1 Yb1 Al2 1_565 1_565 49.339(11)
Al1 Yb1 Al2 1_565 1_566 49.339(11)
Al1 Yb1 Al2 1_565 2_555 86.728(14)
Al1 Yb1 Al2 1_565 2_556 86.728(14)
Al1 Yb1 Al2 1_565 3_665 135.126(8)
Al1 Yb1 Al2 1_565 3_666 135.126(8)
Al1 Yb1 Al1 2_555 3_665 120.00(2)
Al1 Yb1 Al1 2_555 4_665 171.69(2)
Al1 Yb1 Al1 2_555 5_565 68.31(2)
Al1 Yb1 Al1 2_555 6_555 51.69(2)
Al1 Yb1 Al2 2_555 1_565 135.126(10)
Al1 Yb1 Al2 2_555 1_566 135.126(10)
Al1 Yb1 Al2 2_555 2_555 49.339(11)
Al1 Yb1 Al2 2_555 2_556 49.339(11)
Al1 Yb1 Al2 2_555 3_665 86.728(15)
Al1 Yb1 Al2 2_555 3_666 86.728(15)
Al1 Yb1 Al1 3_665 4_665 51.69(2)
Al1 Yb1 Al1 3_665 5_565 171.69(2)
Al1 Yb1 Al1 3_665 6_555 68.31(2)
Al1 Yb1 Al2 3_665 1_565 86.728(15)
Al1 Yb1 Al2 3_665 1_566 86.728(15)
Al1 Yb1 Al2 3_665 2_555 135.126(10)
Al1 Yb1 Al2 3_665 2_556 135.126(10)
Al1 Yb1 Al2 3_665 3_665 49.339(10)
Al1 Yb1 Al2 3_665 3_666 49.339(10)
Al1 Yb1 Al1 4_665 5_565 120.00(2)
Al1 Yb1 Al1 4_665 6_555 120.00(2)
Al1 Yb1 Al2 4_665 1_565 49.339(11)
Al1 Yb1 Al2 4_665 1_566 49.339(11)
Al1 Yb1 Al2 4_665 2_555 135.126(10)
Al1 Yb1 Al2 4_665 2_556 135.126(10)
Al1 Yb1 Al2 4_665 3_665 86.728(15)
Al1 Yb1 Al2 4_665 3_666 86.728(15)
Al1 Yb1 Al1 5_565 6_555 120.00(2)
Al1 Yb1 Al2 5_565 1_565 86.728(14)
Al1 Yb1 Al2 5_565 1_566 86.728(14)
Al1 Yb1 Al2 5_565 2_555 49.339(11)
Al1 Yb1 Al2 5_565 2_556 49.339(11)
Al1 Yb1 Al2 5_565 3_665 135.126(8)
Al1 Yb1 Al2 5_565 3_666 135.126(8)
Al1 Yb1 Al2 6_555 1_565 135.126(10)
Al1 Yb1 Al2 6_555 1_566 135.126(10)
Al1 Yb1 Al2 6_555 2_555 86.728(15)
Al1 Yb1 Al2 6_555 2_556 86.728(15)
Al1 Yb1 Al2 6_555 3_665 49.339(10)
Al1 Yb1 Al2 6_555 3_666 49.339(10)
Al2 Yb1 Al2 1_565 1_566 76.112(12)
Al2 Yb1 Al2 1_565 2_555 85.987(12)
Al2 Yb1 Al2 1_565 2_556 133.630(5)
Al2 Yb1 Al2 1_565 3_665 85.987(9)
Al2 Yb1 Al2 1_565 3_666 133.630(8)
Al2 Yb1 Al2 1_566 2_555 133.630(5)
Al2 Yb1 Al2 1_566 2_556 85.987(12)
Al2 Yb1 Al2 1_566 3_665 133.630(8)
Al2 Yb1 Al2 1_566 3_666 85.987(9)
Al2 Yb1 Al2 2_555 2_556 76.112(12)
Al2 Yb1 Al2 2_555 3_665 85.987(9)
Al2 Yb1 Al2 2_555 3_666 133.630(8)
Al2 Yb1 Al2 2_556 3_665 133.630(8)
Al2 Yb1 Al2 2_556 3_666 85.987(9)
Al2 Yb1 Al2 3_665 3_666 76.112(8)
Pd Ca1 Pd 4_665 4_666 82.788(13)
Pd Ca1 Pd 4_665 5_565 81.034(10)
Pd Ca1 Pd 4_665 5_566 135.940(9)
Pd Ca1 Pd 4_665 6_555 81.034(12)
Pd Ca1 Pd 4_665 6_556 135.940(8)
Pd Ca1 Al1 4_665 1_565 93.117(14)
Pd Ca1 Al1 4_665 2_555 128.373(11)
Pd Ca1 Al1 4_665 3_665 47.534(10)
Pd Ca1 Al1 4_665 4_665 47.534(9)
Pd Ca1 Al1 4_665 5_565 128.373(11)
Pd Ca1 Al1 4_665 6_555 93.117(14)
Pd Ca1 Al2 4_665 1_565 45.335(6)
Pd Ca1 Al2 4_665 1_566 96.445(12)
Pd Ca1 Al2 4_665 2_555 100.550(13)
Pd Ca1 Al2 4_665 2_556 176.662(3)
Pd Ca1 Al2 4_665 3_665 45.335(9)
Pd Ca1 Al2 4_665 3_666 96.445(10)
Pd Ca1 Pd 4_666 5_565 135.940(9)
Pd Ca1 Pd 4_666 5_566 81.034(10)
Pd Ca1 Pd 4_666 6_555 135.940(8)
Pd Ca1 Pd 4_666 6_556 81.034(12)
Pd Ca1 Al1 4_666 1_565 93.117(14)
Pd Ca1 Al1 4_666 2_555 128.373(11)
Pd Ca1 Al1 4_666 3_665 47.534(10)
Pd Ca1 Al1 4_666 4_665 47.534(9)
Pd Ca1 Al1 4_666 5_565 128.373(11)
Pd Ca1 Al1 4_666 6_555 93.117(14)
Pd Ca1 Al2 4_666 1_565 96.445(12)
Pd Ca1 Al2 4_666 1_566 45.335(6)
Pd Ca1 Al2 4_666 2_555 176.662(3)
Pd Ca1 Al2 4_666 2_556 100.550(13)
Pd Ca1 Al2 4_666 3_665 96.445(10)
Pd Ca1 Al2 4_666 3_666 45.335(9)
Pd Ca1 Pd 5_565 5_566 82.788(9)
Pd Ca1 Pd 5_565 6_555 81.034(11)
Pd Ca1 Pd 5_565 6_556 135.940(10)
Pd Ca1 Al1 5_565 1_565 47.534(8)
Pd Ca1 Al1 5_565 2_555 93.117(15)
Pd Ca1 Al1 5_565 3_665 128.373(9)
Pd Ca1 Al1 5_565 4_665 93.117(15)
Pd Ca1 Al1 5_565 5_565 47.534(8)
Pd Ca1 Al1 5_565 6_555 128.373(10)
Pd Ca1 Al2 5_565 1_565 45.335(8)
Pd Ca1 Al2 5_565 1_566 96.446(10)
Pd Ca1 Al2 5_565 2_555 45.335(9)
Pd Ca1 Al2 5_565 2_556 96.446(9)
Pd Ca1 Al2 5_565 3_665 100.550(8)
Pd Ca1 Al2 5_565 3_666 176.662(3)
Pd Ca1 Pd 5_566 6_555 135.940(10)
Pd Ca1 Pd 5_566 6_556 81.034(11)
Pd Ca1 Al1 5_566 1_565 47.534(8)
Pd Ca1 Al1 5_566 2_555 93.117(15)
Pd Ca1 Al1 5_566 3_665 128.373(9)
Pd Ca1 Al1 5_566 4_665 93.117(15)
Pd Ca1 Al1 5_566 5_565 47.534(8)
Pd Ca1 Al1 5_566 6_555 128.373(10)
Pd Ca1 Al2 5_566 1_565 96.446(10)
Pd Ca1 Al2 5_566 1_566 45.335(8)
Pd Ca1 Al2 5_566 2_555 96.446(9)
Pd Ca1 Al2 5_566 2_556 45.335(9)
Pd Ca1 Al2 5_566 3_665 176.662(3)
Pd Ca1 Al2 5_566 3_666 100.550(8)
Pd Ca1 Pd 6_555 6_556 82.788(13)
Pd Ca1 Al1 6_555 1_565 128.373(11)
Pd Ca1 Al1 6_555 2_555 47.534(10)
Pd Ca1 Al1 6_555 3_665 93.117(15)
Pd Ca1 Al1 6_555 4_665 128.373(11)
Pd Ca1 Al1 6_555 5_565 93.117(14)
Pd Ca1 Al1 6_555 6_555 47.534(11)
Pd Ca1 Al2 6_555 1_565 100.550(13)
Pd Ca1 Al2 6_555 1_566 176.662(3)
Pd Ca1 Al2 6_555 2_555 45.335(7)
Pd Ca1 Al2 6_555 2_556 96.445(12)
Pd Ca1 Al2 6_555 3_665 45.335(10)
Pd Ca1 Al2 6_555 3_666 96.445(10)
Pd Ca1 Al1 6_556 1_565 128.373(11)
Pd Ca1 Al1 6_556 2_555 47.534(10)
Pd Ca1 Al1 6_556 3_665 93.117(15)
Pd Ca1 Al1 6_556 4_665 128.373(11)
Pd Ca1 Al1 6_556 5_565 93.117(14)
Pd Ca1 Al1 6_556 6_555 47.534(11)
Pd Ca1 Al2 6_556 1_565 176.662(3)
Pd Ca1 Al2 6_556 1_566 100.550(13)
Pd Ca1 Al2 6_556 2_555 96.445(12)
Pd Ca1 Al2 6_556 2_556 45.335(7)
Pd Ca1 Al2 6_556 3_665 96.445(10)
Pd Ca1 Al2 6_556 3_666 45.335(10)
Al1 Ca1 Al1 1_565 2_555 120.00(2)
Al1 Ca1 Al1 1_565 3_665 120.00(2)
Al1 Ca1 Al1 1_565 4_665 68.31(2)
Al1 Ca1 Al1 1_565 5_565 51.69(2)
Al1 Ca1 Al1 1_565 6_555 171.69(2)
Al1 Ca1 Al2 1_565 1_565 49.339(11)
Al1 Ca1 Al2 1_565 1_566 49.339(11)
Al1 Ca1 Al2 1_565 2_555 86.728(14)
Al1 Ca1 Al2 1_565 2_556 86.728(14)
Al1 Ca1 Al2 1_565 3_665 135.126(8)
Al1 Ca1 Al2 1_565 3_666 135.126(8)
Al1 Ca1 Al1 2_555 3_665 120.00(2)
Al1 Ca1 Al1 2_555 4_665 171.69(2)
Al1 Ca1 Al1 2_555 5_565 68.31(2)
Al1 Ca1 Al1 2_555 6_555 51.69(2)
Al1 Ca1 Al2 2_555 1_565 135.126(10)
Al1 Ca1 Al2 2_555 1_566 135.126(10)
Al1 Ca1 Al2 2_555 2_555 49.339(11)
Al1 Ca1 Al2 2_555 2_556 49.339(11)
Al1 Ca1 Al2 2_555 3_665 86.728(15)
Al1 Ca1 Al2 2_555 3_666 86.728(15)
Al1 Ca1 Al1 3_665 4_665 51.69(2)
Al1 Ca1 Al1 3_665 5_565 171.69(2)
Al1 Ca1 Al1 3_665 6_555 68.31(2)
Al1 Ca1 Al2 3_665 1_565 86.728(15)
Al1 Ca1 Al2 3_665 1_566 86.728(15)
Al1 Ca1 Al2 3_665 2_555 135.126(10)
Al1 Ca1 Al2 3_665 2_556 135.126(10)
Al1 Ca1 Al2 3_665 3_665 49.339(10)
Al1 Ca1 Al2 3_665 3_666 49.339(10)
Al1 Ca1 Al1 4_665 5_565 120.00(2)
Al1 Ca1 Al1 4_665 6_555 120.00(2)
Al1 Ca1 Al2 4_665 1_565 49.339(11)
Al1 Ca1 Al2 4_665 1_566 49.339(11)
Al1 Ca1 Al2 4_665 2_555 135.126(10)
Al1 Ca1 Al2 4_665 2_556 135.126(10)
Al1 Ca1 Al2 4_665 3_665 86.728(15)
Al1 Ca1 Al2 4_665 3_666 86.728(15)
Al1 Ca1 Al1 5_565 6_555 120.00(2)
Al1 Ca1 Al2 5_565 1_565 86.728(14)
Al1 Ca1 Al2 5_565 1_566 86.728(14)
Al1 Ca1 Al2 5_565 2_555 49.339(11)
Al1 Ca1 Al2 5_565 2_556 49.339(11)
Al1 Ca1 Al2 5_565 3_665 135.126(8)
Al1 Ca1 Al2 5_565 3_666 135.126(8)
Al1 Ca1 Al2 6_555 1_565 135.126(10)
Al1 Ca1 Al2 6_555 1_566 135.126(10)
Al1 Ca1 Al2 6_555 2_555 86.728(15)
Al1 Ca1 Al2 6_555 2_556 86.728(15)
Al1 Ca1 Al2 6_555 3_665 49.339(10)
Al1 Ca1 Al2 6_555 3_666 49.339(10)
Al2 Ca1 Al2 1_565 1_566 76.112(12)
Al2 Ca1 Al2 1_565 2_555 85.987(12)
Al2 Ca1 Al2 1_565 2_556 133.630(5)
Al2 Ca1 Al2 1_565 3_665 85.987(9)
Al2 Ca1 Al2 1_565 3_666 133.630(8)
Al2 Ca1 Al2 1_566 2_555 133.630(5)
Al2 Ca1 Al2 1_566 2_556 85.987(12)
Al2 Ca1 Al2 1_566 3_665 133.630(8)
Al2 Ca1 Al2 1_566 3_666 85.987(9)
Al2 Ca1 Al2 2_555 2_556 76.112(12)
Al2 Ca1 Al2 2_555 3_665 85.987(9)
Al2 Ca1 Al2 2_555 3_666 133.630(8)
Al2 Ca1 Al2 2_556 3_665 133.630(8)
Al2 Ca1 Al2 2_556 3_666 85.987(9)
Al2 Ca1 Al2 3_665 3_666 76.112(8)
Pd Yb2 Pd . 2_555 120.000(12)
Pd Yb2 Pd . 3_555 120.000(11)
Pd Yb2 Pd . 4_555 180.0(5)
Pd Yb2 Pd . 5_555 60.000(12)
Pd Yb2 Pd . 6_555 60.000(11)
Pd Yb2 Al1 . 1_554 45.963(9)
Pd Yb2 Al1 . . 45.963(9)
Pd Yb2 Al1 . 2_554 90.000(9)
Pd Yb2 Al1 . 2_555 90.000(9)
Pd Yb2 Al1 . 3_554 134.037(16)
Pd Yb2 Al1 . 3_555 134.037(16)
Pd Yb2 Al1 . 4_554 134.037(9)
Pd Yb2 Al1 . 4_555 134.037(9)
Pd Yb2 Al1 . 5_554 90.000(9)
Pd Yb2 Al1 . 5_555 90.000(9)
Pd Yb2 Al1 . 6_554 45.963(16)
Pd Yb2 Al1 . 6_555 45.963(16)
Pd Yb2 Pd 2_555 3_555 120.000(13)
Pd Yb2 Pd 2_555 4_555 60.000(12)
Pd Yb2 Pd 2_555 5_555 180.0(5)
Pd Yb2 Pd 2_555 6_555 60.000(13)
Pd Yb2 Al1 2_555 1_554 134.037(9)
Pd Yb2 Al1 2_555 . 134.037(9)
Pd Yb2 Al1 2_555 2_554 45.963(9)
Pd Yb2 Al1 2_555 2_555 45.963(9)
Pd Yb2 Al1 2_555 3_554 90.00(2)
Pd Yb2 Al1 2_555 3_555 90.00(2)
Pd Yb2 Al1 2_555 4_554 45.963(9)
Pd Yb2 Al1 2_555 4_555 45.963(9)
Pd Yb2 Al1 2_555 5_554 134.037(9)
Pd Yb2 Al1 2_555 5_555 134.037(9)
Pd Yb2 Al1 2_555 6_554 90.00(2)
Pd Yb2 Al1 2_555 6_555 90.00(2)
Pd Yb2 Pd 3_555 4_555 60.000(11)
Pd Yb2 Pd 3_555 5_555 60.000(13)
Pd Yb2 Pd 3_555 6_555 180.0(5)
Pd Yb2 Al1 3_555 1_554 90.000(10)
Pd Yb2 Al1 3_555 . 90.000(10)
Pd Yb2 Al1 3_555 2_554 134.037(10)
Pd Yb2 Al1 3_555 2_555 134.037(10)
Pd Yb2 Al1 3_555 3_554 45.963(16)
Pd Yb2 Al1 3_555 3_555 45.963(16)
Pd Yb2 Al1 3_555 4_554 90.000(10)
Pd Yb2 Al1 3_555 4_555 90.000(10)
Pd Yb2 Al1 3_555 5_554 45.963(10)
Pd Yb2 Al1 3_555 5_555 45.963(10)
Pd Yb2 Al1 3_555 6_554 134.037(16)
Pd Yb2 Al1 3_555 6_555 134.037(16)
Pd Yb2 Pd 4_555 5_555 120.000(12)
Pd Yb2 Pd 4_555 6_555 120.000(11)
Pd Yb2 Al1 4_555 1_554 134.037(9)
Pd Yb2 Al1 4_555 . 134.037(9)
Pd Yb2 Al1 4_555 2_554 90.000(9)
Pd Yb2 Al1 4_555 2_555 90.000(9)
Pd Yb2 Al1 4_555 3_554 45.963(16)
Pd Yb2 Al1 4_555 3_555 45.963(16)
Pd Yb2 Al1 4_555 4_554 45.963(9)
Pd Yb2 Al1 4_555 4_555 45.963(9)
Pd Yb2 Al1 4_555 5_554 90.000(9)
Pd Yb2 Al1 4_555 5_555 90.000(9)
Pd Yb2 Al1 4_555 6_554 134.037(16)
Pd Yb2 Al1 4_555 6_555 134.037(16)
Pd Yb2 Pd 5_555 6_555 120.000(13)
Pd Yb2 Al1 5_555 1_554 45.963(9)
Pd Yb2 Al1 5_555 . 45.963(9)
Pd Yb2 Al1 5_555 2_554 134.037(9)
Pd Yb2 Al1 5_555 2_555 134.037(9)
Pd Yb2 Al1 5_555 3_554 90.00(2)
Pd Yb2 Al1 5_555 3_555 90.00(2)
Pd Yb2 Al1 5_555 4_554 134.037(9)
Pd Yb2 Al1 5_555 4_555 134.037(9)
Pd Yb2 Al1 5_555 5_554 45.963(9)
Pd Yb2 Al1 5_555 5_555 45.963(9)
Pd Yb2 Al1 5_555 6_554 90.00(2)
Pd Yb2 Al1 5_555 6_555 90.00(2)
Pd Yb2 Al1 6_555 1_554 90.000(10)
Pd Yb2 Al1 6_555 . 90.000(10)
Pd Yb2 Al1 6_555 2_554 45.963(10)
Pd Yb2 Al1 6_555 2_555 45.963(10)
Pd Yb2 Al1 6_555 3_554 134.037(16)
Pd Yb2 Al1 6_555 3_555 134.037(16)
Pd Yb2 Al1 6_555 4_554 90.000(10)
Pd Yb2 Al1 6_555 4_555 90.000(10)
Pd Yb2 Al1 6_555 5_554 134.037(10)
Pd Yb2 Al1 6_555 5_555 134.037(10)
Pd Yb2 Al1 6_555 6_554 45.963(16)
Pd Yb2 Al1 6_555 6_555 45.963(16)
Al1 Yb2 Al1 1_554 . 73.229(16)
Al1 Yb2 Al1 1_554 2_554 88.075(11)
Al1 Yb2 Al1 1_554 2_555 132.677(9)
Al1 Yb2 Al1 1_554 3_554 88.075(19)
Al1 Yb2 Al1 1_554 3_555 132.68(2)
Al1 Yb2 Al1 1_554 4_554 106.771(16)
Al1 Yb2 Al1 1_554 4_555 180.0(5)
Al1 Yb2 Al1 1_554 5_554 47.323(9)
Al1 Yb2 Al1 1_554 5_555 91.925(11)
Al1 Yb2 Al1 1_554 6_554 47.32(2)
Al1 Yb2 Al1 1_554 6_555 91.925(19)
Al1 Yb2 Al1 . 2_554 132.677(9)
Al1 Yb2 Al1 . 2_555 88.075(11)
Al1 Yb2 Al1 . 3_554 132.68(2)
Al1 Yb2 Al1 . 3_555 88.075(19)
Al1 Yb2 Al1 . 4_554 180.0(5)
Al1 Yb2 Al1 . 4_555 106.771(16)
Al1 Yb2 Al1 . 5_554 91.925(11)
Al1 Yb2 Al1 . 5_555 47.323(9)
Al1 Yb2 Al1 . 6_554 91.925(19)
Al1 Yb2 Al1 . 6_555 47.32(2)
Al1 Yb2 Al1 2_554 2_555 73.229(16)
Al1 Yb2 Al1 2_554 3_554 88.075(19)
Al1 Yb2 Al1 2_554 3_555 132.68(2)
Al1 Yb2 Al1 2_554 4_554 47.323(9)
Al1 Yb2 Al1 2_554 4_555 91.925(11)
Al1 Yb2 Al1 2_554 5_554 106.771(16)
Al1 Yb2 Al1 2_554 5_555 180.0(5)
Al1 Yb2 Al1 2_554 6_554 47.32(2)
Al1 Yb2 Al1 2_554 6_555 91.925(19)
Al1 Yb2 Al1 2_555 3_554 132.68(2)
Al1 Yb2 Al1 2_555 3_555 88.075(19)
Al1 Yb2 Al1 2_555 4_554 91.925(11)
Al1 Yb2 Al1 2_555 4_555 47.323(9)
Al1 Yb2 Al1 2_555 5_554 180.0(5)
Al1 Yb2 Al1 2_555 5_555 106.771(16)
Al1 Yb2 Al1 2_555 6_554 91.925(19)
Al1 Yb2 Al1 2_555 6_555 47.32(2)
Al1 Yb2 Al1 3_554 3_555 73.229(16)
Al1 Yb2 Al1 3_554 4_554 47.32(2)
Al1 Yb2 Al1 3_554 4_555 91.925(19)
Al1 Yb2 Al1 3_554 5_554 47.32(2)
Al1 Yb2 Al1 3_554 5_555 91.925(19)
Al1 Yb2 Al1 3_554 6_554 106.771(16)
Al1 Yb2 Al1 3_554 6_555 180.0(5)
Al1 Yb2 Al1 3_555 4_554 91.925(19)
Al1 Yb2 Al1 3_555 4_555 47.32(2)
Al1 Yb2 Al1 3_555 5_554 91.925(19)
Al1 Yb2 Al1 3_555 5_555 47.32(2)
Al1 Yb2 Al1 3_555 6_554 180.0(5)
Al1 Yb2 Al1 3_555 6_555 106.771(16)
Al1 Yb2 Al1 4_554 4_555 73.229(16)
Al1 Yb2 Al1 4_554 5_554 88.075(11)
Al1 Yb2 Al1 4_554 5_555 132.677(9)
Al1 Yb2 Al1 4_554 6_554 88.075(19)
Al1 Yb2 Al1 4_554 6_555 132.68(2)
Al1 Yb2 Al1 4_555 5_554 132.677(9)
Al1 Yb2 Al1 4_555 5_555 88.075(11)
Al1 Yb2 Al1 4_555 6_554 132.68(2)
Al1 Yb2 Al1 4_555 6_555 88.075(19)
Al1 Yb2 Al1 5_554 5_555 73.229(16)
Al1 Yb2 Al1 5_554 6_554 88.075(19)
Al1 Yb2 Al1 5_554 6_555 132.68(2)
Al1 Yb2 Al1 5_555 6_554 132.68(2)
Al1 Yb2 Al1 5_555 6_555 88.075(19)
Al1 Yb2 Al1 6_554 6_555 73.229(16)
Pd Ca2 Pd . 2_555 120.000(12)
Pd Ca2 Pd . 3_555 120.000(11)
Pd Ca2 Pd . 4_555 180.0(5)
Pd Ca2 Pd . 5_555 60.000(12)
Pd Ca2 Pd . 6_555 60.000(11)
Pd Ca2 Al1 . 1_554 45.963(9)
Pd Ca2 Al1 . . 45.963(9)
Pd Ca2 Al1 . 2_554 90.000(9)
Pd Ca2 Al1 . 2_555 90.000(9)
Pd Ca2 Al1 . 3_554 134.037(16)
Pd Ca2 Al1 . 3_555 134.037(16)
Pd Ca2 Al1 . 4_554 134.037(9)
Pd Ca2 Al1 . 4_555 134.037(9)
Pd Ca2 Al1 . 5_554 90.000(9)
Pd Ca2 Al1 . 5_555 90.000(9)
Pd Ca2 Al1 . 6_554 45.963(16)
Pd Ca2 Al1 . 6_555 45.963(16)
Pd Ca2 Pd 2_555 3_555 120.000(13)
Pd Ca2 Pd 2_555 4_555 60.000(12)
Pd Ca2 Pd 2_555 5_555 180.0(5)
Pd Ca2 Pd 2_555 6_555 60.000(13)
Pd Ca2 Al1 2_555 1_554 134.037(9)
Pd Ca2 Al1 2_555 . 134.037(9)
Pd Ca2 Al1 2_555 2_554 45.963(9)
Pd Ca2 Al1 2_555 2_555 45.963(9)
Pd Ca2 Al1 2_555 3_554 90.00(2)
Pd Ca2 Al1 2_555 3_555 90.00(2)
Pd Ca2 Al1 2_555 4_554 45.963(9)
Pd Ca2 Al1 2_555 4_555 45.963(9)
Pd Ca2 Al1 2_555 5_554 134.037(9)
Pd Ca2 Al1 2_555 5_555 134.037(9)
Pd Ca2 Al1 2_555 6_554 90.00(2)
Pd Ca2 Al1 2_555 6_555 90.00(2)
Pd Ca2 Pd 3_555 4_555 60.000(11)
Pd Ca2 Pd 3_555 5_555 60.000(13)
Pd Ca2 Pd 3_555 6_555 180.0(5)
Pd Ca2 Al1 3_555 1_554 90.000(10)
Pd Ca2 Al1 3_555 . 90.000(10)
Pd Ca2 Al1 3_555 2_554 134.037(10)
Pd Ca2 Al1 3_555 2_555 134.037(10)
Pd Ca2 Al1 3_555 3_554 45.963(16)
Pd Ca2 Al1 3_555 3_555 45.963(16)
Pd Ca2 Al1 3_555 4_554 90.000(10)
Pd Ca2 Al1 3_555 4_555 90.000(10)
Pd Ca2 Al1 3_555 5_554 45.963(10)
Pd Ca2 Al1 3_555 5_555 45.963(10)
Pd Ca2 Al1 3_555 6_554 134.037(16)
Pd Ca2 Al1 3_555 6_555 134.037(16)
Pd Ca2 Pd 4_555 5_555 120.000(12)
Pd Ca2 Pd 4_555 6_555 120.000(11)
Pd Ca2 Al1 4_555 1_554 134.037(9)
Pd Ca2 Al1 4_555 . 134.037(9)
Pd Ca2 Al1 4_555 2_554 90.000(9)
Pd Ca2 Al1 4_555 2_555 90.000(9)
Pd Ca2 Al1 4_555 3_554 45.963(16)
Pd Ca2 Al1 4_555 3_555 45.963(16)
Pd Ca2 Al1 4_555 4_554 45.963(9)
Pd Ca2 Al1 4_555 4_555 45.963(9)
Pd Ca2 Al1 4_555 5_554 90.000(9)
Pd Ca2 Al1 4_555 5_555 90.000(9)
Pd Ca2 Al1 4_555 6_554 134.037(16)
Pd Ca2 Al1 4_555 6_555 134.037(16)
Pd Ca2 Pd 5_555 6_555 120.000(13)
Pd Ca2 Al1 5_555 1_554 45.963(9)
Pd Ca2 Al1 5_555 . 45.963(9)
Pd Ca2 Al1 5_555 2_554 134.037(9)
Pd Ca2 Al1 5_555 2_555 134.037(9)
Pd Ca2 Al1 5_555 3_554 90.00(2)
Pd Ca2 Al1 5_555 3_555 90.00(2)
Pd Ca2 Al1 5_555 4_554 134.037(9)
Pd Ca2 Al1 5_555 4_555 134.037(9)
Pd Ca2 Al1 5_555 5_554 45.963(9)
Pd Ca2 Al1 5_555 5_555 45.963(9)
Pd Ca2 Al1 5_555 6_554 90.00(2)
Pd Ca2 Al1 5_555 6_555 90.00(2)
Pd Ca2 Al1 6_555 1_554 90.000(10)
Pd Ca2 Al1 6_555 . 90.000(10)
Pd Ca2 Al1 6_555 2_554 45.963(10)
Pd Ca2 Al1 6_555 2_555 45.963(10)
Pd Ca2 Al1 6_555 3_554 134.037(16)
Pd Ca2 Al1 6_555 3_555 134.037(16)
Pd Ca2 Al1 6_555 4_554 90.000(10)
Pd Ca2 Al1 6_555 4_555 90.000(10)
Pd Ca2 Al1 6_555 5_554 134.037(10)
Pd Ca2 Al1 6_555 5_555 134.037(10)
Pd Ca2 Al1 6_555 6_554 45.963(16)
Pd Ca2 Al1 6_555 6_555 45.963(16)
Al1 Ca2 Al1 1_554 . 73.229(16)
Al1 Ca2 Al1 1_554 2_554 88.075(11)
Al1 Ca2 Al1 1_554 2_555 132.677(9)
Al1 Ca2 Al1 1_554 3_554 88.075(19)
Al1 Ca2 Al1 1_554 3_555 132.68(2)
Al1 Ca2 Al1 1_554 4_554 106.771(16)
Al1 Ca2 Al1 1_554 4_555 180.0(5)
Al1 Ca2 Al1 1_554 5_554 47.323(9)
Al1 Ca2 Al1 1_554 5_555 91.925(11)
Al1 Ca2 Al1 1_554 6_554 47.32(2)
Al1 Ca2 Al1 1_554 6_555 91.925(19)
Al1 Ca2 Al1 . 2_554 132.677(9)
Al1 Ca2 Al1 . 2_555 88.075(11)
Al1 Ca2 Al1 . 3_554 132.68(2)
Al1 Ca2 Al1 . 3_555 88.075(19)
Al1 Ca2 Al1 . 4_554 180.0(5)
Al1 Ca2 Al1 . 4_555 106.771(16)
Al1 Ca2 Al1 . 5_554 91.925(11)
Al1 Ca2 Al1 . 5_555 47.323(9)
Al1 Ca2 Al1 . 6_554 91.925(19)
Al1 Ca2 Al1 . 6_555 47.32(2)
Al1 Ca2 Al1 2_554 2_555 73.229(16)
Al1 Ca2 Al1 2_554 3_554 88.075(19)
Al1 Ca2 Al1 2_554 3_555 132.68(2)
Al1 Ca2 Al1 2_554 4_554 47.323(9)
Al1 Ca2 Al1 2_554 4_555 91.925(11)
Al1 Ca2 Al1 2_554 5_554 106.771(16)
Al1 Ca2 Al1 2_554 5_555 180.0(5)
Al1 Ca2 Al1 2_554 6_554 47.32(2)
Al1 Ca2 Al1 2_554 6_555 91.925(19)
Al1 Ca2 Al1 2_555 3_554 132.68(2)
Al1 Ca2 Al1 2_555 3_555 88.075(19)
Al1 Ca2 Al1 2_555 4_554 91.925(11)
Al1 Ca2 Al1 2_555 4_555 47.323(9)
Al1 Ca2 Al1 2_555 5_554 180.0(5)
Al1 Ca2 Al1 2_555 5_555 106.771(16)
Al1 Ca2 Al1 2_555 6_554 91.925(19)
Al1 Ca2 Al1 2_555 6_555 47.32(2)
Al1 Ca2 Al1 3_554 3_555 73.229(16)
Al1 Ca2 Al1 3_554 4_554 47.32(2)
Al1 Ca2 Al1 3_554 4_555 91.925(19)
Al1 Ca2 Al1 3_554 5_554 47.32(2)
Al1 Ca2 Al1 3_554 5_555 91.925(19)
Al1 Ca2 Al1 3_554 6_554 106.771(16)
Al1 Ca2 Al1 3_554 6_555 180.0(5)
Al1 Ca2 Al1 3_555 4_554 91.925(19)
Al1 Ca2 Al1 3_555 4_555 47.32(2)
Al1 Ca2 Al1 3_555 5_554 91.925(19)
Al1 Ca2 Al1 3_555 5_555 47.32(2)
Al1 Ca2 Al1 3_555 6_554 180.0(5)
Al1 Ca2 Al1 3_555 6_555 106.771(16)
Al1 Ca2 Al1 4_554 4_555 73.229(16)
Al1 Ca2 Al1 4_554 5_554 88.075(11)
Al1 Ca2 Al1 4_554 5_555 132.677(9)
Al1 Ca2 Al1 4_554 6_554 88.075(19)
Al1 Ca2 Al1 4_554 6_555 132.68(2)
Al1 Ca2 Al1 4_555 5_554 132.677(9)
Al1 Ca2 Al1 4_555 5_555 88.075(11)
Al1 Ca2 Al1 4_555 6_554 132.68(2)
Al1 Ca2 Al1 4_555 6_555 88.075(19)
Al1 Ca2 Al1 5_554 5_555 73.229(16)
Al1 Ca2 Al1 5_554 6_554 88.075(19)
Al1 Ca2 Al1 5_554 6_555 132.68(2)
Al1 Ca2 Al1 5_555 6_554 132.68(2)
Al1 Ca2 Al1 5_555 6_555 88.075(19)
Al1 Ca2 Al1 6_554 6_555 73.229(16)
Yb1 Pd Yb1 4_664 4_665 82.788(13)
Yb1 Pd Ca1 4_664 4_664 0.0(5)
Yb1 Pd Ca1 4_664 4_665 82.788(13)
Yb1 Pd Yb2 4_664 . 138.606(7)
Yb1 Pd Ca2 4_664 . 138.606(7)
Yb1 Pd Pd 4_664 5_555 112.030(10)
Yb1 Pd Pd 4_664 6_555 112.030(9)
Yb1 Pd Al1 4_664 1_554 67.565(18)
Yb1 Pd Al1 4_664 . 133.78(2)
Yb1 Pd Al1 4_664 6_554 67.57(2)
Yb1 Pd Al1 4_664 6_555 133.777(17)
Yb1 Pd Al2 4_664 . 72.131(10)
Yb1 Pd Al2 4_664 3_665 72.131(8)
Yb1 Pd Ca1 4_665 4_664 82.788(13)
Yb1 Pd Ca1 4_665 4_665 0.0(5)
Yb1 Pd Yb2 4_665 . 138.606(7)
Yb1 Pd Ca2 4_665 . 138.606(7)
Yb1 Pd Pd 4_665 5_555 112.030(10)
Yb1 Pd Pd 4_665 6_555 112.030(9)
Yb1 Pd Al1 4_665 1_554 133.78(2)
Yb1 Pd Al1 4_665 . 67.565(18)
Yb1 Pd Al1 4_665 6_554 133.777(17)
Yb1 Pd Al1 4_665 6_555 67.57(2)
Yb1 Pd Al2 4_665 . 72.131(10)
Yb1 Pd Al2 4_665 3_665 72.131(8)
Ca1 Pd Ca1 4_664 4_665 82.788(13)
Ca1 Pd Yb2 4_664 . 138.606(7)
Ca1 Pd Ca2 4_664 . 138.606(7)
Ca1 Pd Pd 4_664 5_555 112.030(10)
Ca1 Pd Pd 4_664 6_555 112.030(9)
Ca1 Pd Al1 4_664 1_554 67.565(18)
Ca1 Pd Al1 4_664 . 133.78(2)
Ca1 Pd Al1 4_664 6_554 67.57(2)
Ca1 Pd Al1 4_664 6_555 133.777(17)
Ca1 Pd Al2 4_664 . 72.131(10)
Ca1 Pd Al2 4_664 3_665 72.131(8)
Ca1 Pd Yb2 4_665 . 138.606(7)
Ca1 Pd Ca2 4_665 . 138.606(7)
Ca1 Pd Pd 4_665 5_555 112.030(10)
Ca1 Pd Pd 4_665 6_555 112.030(9)
Ca1 Pd Al1 4_665 1_554 133.78(2)
Ca1 Pd Al1 4_665 . 67.565(18)
Ca1 Pd Al1 4_665 6_554 133.777(17)
Ca1 Pd Al1 4_665 6_555 67.57(2)
Ca1 Pd Al2 4_665 . 72.131(10)
Ca1 Pd Al2 4_665 3_665 72.131(8)
Yb2 Pd Ca2 . . 0.0(5)
Yb2 Pd Pd . 5_555 60.000(10)
Yb2 Pd Pd . 6_555 60.000(12)
Yb2 Pd Al1 . 1_554 78.07(2)
Yb2 Pd Al1 . . 78.07(2)
Yb2 Pd Al1 . 6_554 78.067(19)
Yb2 Pd Al1 . 6_555 78.067(19)
Yb2 Pd Al2 . . 114.143(12)
Yb2 Pd Al2 . 3_665 114.143(13)
Ca2 Pd Pd . 5_555 60.000(10)
Ca2 Pd Pd . 6_555 60.000(12)
Ca2 Pd Al1 . 1_554 78.07(2)
Ca2 Pd Al1 . . 78.07(2)
Ca2 Pd Al1 . 6_554 78.067(19)
Ca2 Pd Al1 . 6_555 78.067(19)
Ca2 Pd Al2 . . 114.143(12)
Ca2 Pd Al2 . 3_665 114.143(13)
Pd Pd Pd 5_555 6_555 120.000(14)
Pd Pd Al1 5_555 1_554 54.802(6)
Pd Pd Al1 5_555 . 54.802(6)
Pd Pd Al1 5_555 6_554 111.694(17)
Pd Pd Al1 5_555 6_555 111.694(17)
Pd Pd Al2 5_555 . 54.143(11)
Pd Pd Al2 5_555 3_665 174.143(12)
Pd Pd Al1 6_555 1_554 111.69(2)
Pd Pd Al1 6_555 . 111.69(2)
Pd Pd Al1 6_555 6_554 54.80(2)
Pd Pd Al1 6_555 6_555 54.80(2)
Pd Pd Al2 6_555 . 174.143(8)
Pd Pd Al2 6_555 3_665 54.143(11)
Al1 Pd Al1 1_554 . 108.531(13)
Al1 Pd Al1 1_554 6_554 66.21(2)
Al1 Pd Al1 1_554 6_555 156.13(3)
Al1 Pd Al2 1_554 . 65.55(2)
Al1 Pd Al2 1_554 3_665 125.662(6)
Al1 Pd Al1 . 6_554 156.13(3)
Al1 Pd Al1 . 6_555 66.21(2)
Al1 Pd Al2 . . 65.55(2)
Al1 Pd Al2 . 3_665 125.662(6)
Al1 Pd Al1 6_554 6_555 108.53(3)
Al1 Pd Al2 6_554 . 125.66(2)
Al1 Pd Al2 6_554 3_665 65.553(17)
Al1 Pd Al2 6_555 . 125.66(2)
Al1 Pd Al2 6_555 3_665 65.553(17)
Al2 Pd Al2 . 3_665 131.714(13)
Yb1 Al1 Yb1 1_545 4_665 111.69(3)
Yb1 Al1 Ca1 1_545 1_545 0.0(5)
Yb1 Al1 Ca1 1_545 4_665 111.69(3)
Yb1 Al1 Yb2 1_545 . 116.786(9)
Yb1 Al1 Yb2 1_545 1_556 116.786(9)
Yb1 Al1 Ca2 1_545 . 116.786(9)
Yb1 Al1 Ca2 1_545 1_556 116.786(9)
Yb1 Al1 Pd 1_545 . 121.991(18)
Yb1 Al1 Pd 1_545 1_556 121.991(18)
Yb1 Al1 Pd 1_545 5_555 64.901(12)
Yb1 Al1 Pd 1_545 5_556 64.901(12)
Yb1 Al1 Al1 1_545 4_655 55.844(16)
Yb1 Al1 Al1 1_545 5_555 64.16(2)
Yb1 Al1 Al1 1_545 6_555 175.84(4)
Yb1 Al1 Al2 1_545 . 68.425(16)
Yb1 Al1 Al2 1_545 1_556 68.425(16)
Yb1 Al1 Ca1 4_665 1_545 111.69(3)
Yb1 Al1 Ca1 4_665 4_665 0.0(5)
Yb1 Al1 Yb2 4_665 . 116.786(11)
Yb1 Al1 Yb2 4_665 1_556 116.786(11)
Yb1 Al1 Ca2 4_665 . 116.786(11)
Yb1 Al1 Ca2 4_665 1_556 116.786(11)
Yb1 Al1 Pd 4_665 . 64.901(11)
Yb1 Al1 Pd 4_665 1_556 64.901(11)
Yb1 Al1 Pd 4_665 5_555 121.991(18)
Yb1 Al1 Pd 4_665 5_556 121.991(18)
Yb1 Al1 Al1 4_665 4_655 55.844(18)
Yb1 Al1 Al1 4_665 5_555 175.84(4)
Yb1 Al1 Al1 4_665 6_555 64.16(2)
Yb1 Al1 Al2 4_665 . 68.425(17)
Yb1 Al1 Al2 4_665 1_556 68.425(17)
Ca1 Al1 Ca1 1_545 4_665 111.69(3)
Ca1 Al1 Yb2 1_545 . 116.786(9)
Ca1 Al1 Yb2 1_545 1_556 116.786(9)
Ca1 Al1 Ca2 1_545 . 116.786(9)
Ca1 Al1 Ca2 1_545 1_556 116.786(9)
Ca1 Al1 Pd 1_545 . 121.991(18)
Ca1 Al1 Pd 1_545 1_556 121.991(18)
Ca1 Al1 Pd 1_545 5_555 64.901(12)
Ca1 Al1 Pd 1_545 5_556 64.901(12)
Ca1 Al1 Al1 1_545 4_655 55.844(16)
Ca1 Al1 Al1 1_545 5_555 64.16(2)
Ca1 Al1 Al1 1_545 6_555 175.84(4)
Ca1 Al1 Al2 1_545 . 68.425(16)
Ca1 Al1 Al2 1_545 1_556 68.425(16)
Ca1 Al1 Yb2 4_665 . 116.786(11)
Ca1 Al1 Yb2 4_665 1_556 116.786(11)
Ca1 Al1 Ca2 4_665 . 116.786(11)
Ca1 Al1 Ca2 4_665 1_556 116.786(11)
Ca1 Al1 Pd 4_665 . 64.901(11)
Ca1 Al1 Pd 4_665 1_556 64.901(11)
Ca1 Al1 Pd 4_665 5_555 121.991(18)
Ca1 Al1 Pd 4_665 5_556 121.991(18)
Ca1 Al1 Al1 4_665 4_655 55.844(18)
Ca1 Al1 Al1 4_665 5_555 175.84(4)
Ca1 Al1 Al1 4_665 6_555 64.16(2)
Ca1 Al1 Al2 4_665 . 68.425(17)
Ca1 Al1 Al2 4_665 1_556 68.425(17)
Yb2 Al1 Yb2 . 1_556 73.23(2)
Yb2 Al1 Ca2 . . 0.0(5)
Yb2 Al1 Ca2 . 1_556 73.23(2)
Yb2 Al1 Pd . . 55.970(16)
Yb2 Al1 Pd . 1_556 114.12(3)
Yb2 Al1 Pd . 5_555 55.970(15)
Yb2 Al1 Pd . 5_556 114.12(3)
Yb2 Al1 Al1 . 4_655 143.385(11)
Yb2 Al1 Al1 . 5_555 66.34(2)
Yb2 Al1 Al1 . 6_555 66.34(2)
Yb2 Al1 Al2 . . 94.300(11)
Yb2 Al1 Al2 . 1_556 167.53(2)
Yb2 Al1 Ca2 1_556 . 73.23(2)
Yb2 Al1 Ca2 1_556 1_556 0.0(5)
Yb2 Al1 Pd 1_556 . 114.12(3)
Yb2 Al1 Pd 1_556 1_556 55.970(16)
Yb2 Al1 Pd 1_556 5_555 114.12(3)
Yb2 Al1 Pd 1_556 5_556 55.970(15)
Yb2 Al1 Al1 1_556 4_655 143.385(11)
Yb2 Al1 Al1 1_556 5_555 66.34(2)
Yb2 Al1 Al1 1_556 6_555 66.34(2)
Yb2 Al1 Al2 1_556 . 167.53(2)
Yb2 Al1 Al2 1_556 1_556 94.300(11)
Ca2 Al1 Ca2 . 1_556 73.23(2)
Ca2 Al1 Pd . . 55.970(16)
Ca2 Al1 Pd . 1_556 114.12(3)
Ca2 Al1 Pd . 5_555 55.970(15)
Ca2 Al1 Pd . 5_556 114.12(3)
Ca2 Al1 Al1 . 4_655 143.385(11)
Ca2 Al1 Al1 . 5_555 66.34(2)
Ca2 Al1 Al1 . 6_555 66.34(2)
Ca2 Al1 Al2 . . 94.300(11)
Ca2 Al1 Al2 . 1_556 167.53(2)
Ca2 Al1 Pd 1_556 . 114.12(3)
Ca2 Al1 Pd 1_556 1_556 55.970(16)
Ca2 Al1 Pd 1_556 5_555 114.12(3)
Ca2 Al1 Pd 1_556 5_556 55.970(15)
Ca2 Al1 Al1 1_556 4_655 143.385(11)
Ca2 Al1 Al1 1_556 5_555 66.34(2)
Ca2 Al1 Al1 1_556 6_555 66.34(2)
Ca2 Al1 Al2 1_556 . 167.53(2)
Ca2 Al1 Al2 1_556 1_556 94.300(11)
Pd Al1 Pd . 1_556 108.531(13)
Pd Al1 Pd . 5_555 70.397(13)
Pd Al1 Pd . 5_556 169.21(4)
Pd Al1 Al1 . 4_655 95.40(2)
Pd Al1 Al1 . 5_555 116.88(2)
Pd Al1 Al1 . 6_555 56.893(11)
Pd Al1 Al2 . . 56.508(11)
Pd Al1 Al2 . 1_556 132.45(3)
Pd Al1 Pd 1_556 5_555 169.21(4)
Pd Al1 Pd 1_556 5_556 70.397(13)
Pd Al1 Al1 1_556 4_655 95.40(2)
Pd Al1 Al1 1_556 5_555 116.88(2)
Pd Al1 Al1 1_556 6_555 56.893(11)
Pd Al1 Al2 1_556 . 132.45(3)
Pd Al1 Al2 1_556 1_556 56.508(11)
Pd Al1 Pd 5_555 5_556 108.531(14)
Pd Al1 Al1 5_555 4_655 95.40(2)
Pd Al1 Al1 5_555 5_555 56.893(11)
Pd Al1 Al1 5_555 6_555 116.88(2)
Pd Al1 Al2 5_555 . 56.508(13)
Pd Al1 Al2 5_555 1_556 132.45(3)
Pd Al1 Al1 5_556 4_655 95.40(2)
Pd Al1 Al1 5_556 5_555 56.893(11)
Pd Al1 Al1 5_556 6_555 116.88(2)
Pd Al1 Al2 5_556 . 132.45(3)
Pd Al1 Al2 5_556 1_556 56.508(13)
Al1 Al1 Al1 4_655 5_555 120.00(3)
Al1 Al1 Al1 4_655 6_555 120.00(3)
Al1 Al1 Al2 4_655 . 49.086(16)
Al1 Al1 Al2 4_655 1_556 49.086(16)
Al1 Al1 Al1 5_555 6_555 120.00(4)
Al1 Al1 Al2 5_555 . 109.115(13)
Al1 Al1 Al2 5_555 1_556 109.115(13)
Al1 Al1 Al2 6_555 . 109.115(12)
Al1 Al1 Al2 6_555 1_556 109.115(12)
Al2 Al1 Al2 . 1_556 98.17(3)
Yb1 Al2 Yb1 1_544 1_545 76.112(12)
Yb1 Al2 Yb1 1_544 4_664 103.888(12)
Yb1 Al2 Yb1 1_544 4_665 180.0(5)
Yb1 Al2 Ca1 1_544 1_544 0.0(5)
Yb1 Al2 Ca1 1_544 1_545 76.112(12)
Yb1 Al2 Ca1 1_544 4_664 103.888(12)
Yb1 Al2 Ca1 1_544 4_665 180.0(5)
Yb1 Al2 Pd 1_544 . 117.467(9)
Yb1 Al2 Pd 1_544 2_655 117.467(9)
Yb1 Al2 Pd 1_544 4_655 62.533(9)
Yb1 Al2 Pd 1_544 5_555 62.533(9)
Yb1 Al2 Al1 1_544 1_554 62.236(9)
Yb1 Al2 Al1 1_544 . 117.764(12)
Yb1 Al2 Al1 1_544 4_654 62.236(12)
Yb1 Al2 Al1 1_544 4_655 117.764(9)
Yb1 Al2 Yb1 1_545 4_664 180.0(5)
Yb1 Al2 Yb1 1_545 4_665 103.888(12)
Yb1 Al2 Ca1 1_545 1_544 76.112(12)
Yb1 Al2 Ca1 1_545 1_545 0.0(5)
Yb1 Al2 Ca1 1_545 4_664 180.0(5)
Yb1 Al2 Ca1 1_545 4_665 103.888(12)
Yb1 Al2 Pd 1_545 . 117.467(9)
Yb1 Al2 Pd 1_545 2_655 117.467(9)
Yb1 Al2 Pd 1_545 4_655 62.533(9)
Yb1 Al2 Pd 1_545 5_555 62.533(9)
Yb1 Al2 Al1 1_545 1_554 117.764(12)
Yb1 Al2 Al1 1_545 . 62.236(9)
Yb1 Al2 Al1 1_545 4_654 117.764(9)
Yb1 Al2 Al1 1_545 4_655 62.236(12)
Yb1 Al2 Yb1 4_664 4_665 76.112(12)
Yb1 Al2 Ca1 4_664 1_544 103.888(12)
Yb1 Al2 Ca1 4_664 1_545 180.0(5)
Yb1 Al2 Ca1 4_664 4_664 0.0(5)
Yb1 Al2 Ca1 4_664 4_665 76.112(12)
Yb1 Al2 Pd 4_664 . 62.533(9)
Yb1 Al2 Pd 4_664 2_655 62.533(9)
Yb1 Al2 Pd 4_664 4_655 117.467(9)
Yb1 Al2 Pd 4_664 5_555 117.467(9)
Yb1 Al2 Al1 4_664 1_554 62.236(12)
Yb1 Al2 Al1 4_664 . 117.764(9)
Yb1 Al2 Al1 4_664 4_654 62.236(9)
Yb1 Al2 Al1 4_664 4_655 117.764(12)
Yb1 Al2 Ca1 4_665 1_544 180.0(5)
Yb1 Al2 Ca1 4_665 1_545 103.888(12)
Yb1 Al2 Ca1 4_665 4_664 76.112(12)
Yb1 Al2 Ca1 4_665 4_665 0.0(5)
Yb1 Al2 Pd 4_665 . 62.533(9)
Yb1 Al2 Pd 4_665 2_655 62.533(9)
Yb1 Al2 Pd 4_665 4_655 117.467(9)
Yb1 Al2 Pd 4_665 5_555 117.467(9)
Yb1 Al2 Al1 4_665 1_554 117.764(9)
Yb1 Al2 Al1 4_665 . 62.236(12)
Yb1 Al2 Al1 4_665 4_654 117.764(12)
Yb1 Al2 Al1 4_665 4_655 62.236(9)
Ca1 Al2 Ca1 1_544 1_545 76.112(12)
Ca1 Al2 Ca1 1_544 4_664 103.888(12)
Ca1 Al2 Ca1 1_544 4_665 180.0(5)
Ca1 Al2 Pd 1_544 . 117.467(9)
Ca1 Al2 Pd 1_544 2_655 117.467(9)
Ca1 Al2 Pd 1_544 4_655 62.533(9)
Ca1 Al2 Pd 1_544 5_555 62.533(9)
Ca1 Al2 Al1 1_544 1_554 62.236(9)
Ca1 Al2 Al1 1_544 . 117.764(12)
Ca1 Al2 Al1 1_544 4_654 62.236(12)
Ca1 Al2 Al1 1_544 4_655 117.764(9)
Ca1 Al2 Ca1 1_545 4_664 180.0(5)
Ca1 Al2 Ca1 1_545 4_665 103.888(12)
Ca1 Al2 Pd 1_545 . 117.467(9)
Ca1 Al2 Pd 1_545 2_655 117.467(9)
Ca1 Al2 Pd 1_545 4_655 62.533(9)
Ca1 Al2 Pd 1_545 5_555 62.533(9)
Ca1 Al2 Al1 1_545 1_554 117.764(12)
Ca1 Al2 Al1 1_545 . 62.236(9)
Ca1 Al2 Al1 1_545 4_654 117.764(9)
Ca1 Al2 Al1 1_545 4_655 62.236(12)
Ca1 Al2 Ca1 4_664 4_665 76.112(12)
Ca1 Al2 Pd 4_664 . 62.533(9)
Ca1 Al2 Pd 4_664 2_655 62.533(9)
Ca1 Al2 Pd 4_664 4_655 117.467(9)
Ca1 Al2 Pd 4_664 5_555 117.467(9)
Ca1 Al2 Al1 4_664 1_554 62.236(12)
Ca1 Al2 Al1 4_664 . 117.764(9)
Ca1 Al2 Al1 4_664 4_654 62.236(9)
Ca1 Al2 Al1 4_664 4_655 117.764(12)
Ca1 Al2 Pd 4_665 . 62.533(9)
Ca1 Al2 Pd 4_665 2_655 62.533(9)
Ca1 Al2 Pd 4_665 4_655 117.467(9)
Ca1 Al2 Pd 4_665 5_555 117.467(9)
Ca1 Al2 Al1 4_665 1_554 117.764(9)
Ca1 Al2 Al1 4_665 . 62.236(12)
Ca1 Al2 Al1 4_665 4_654 117.764(12)
Ca1 Al2 Al1 4_665 4_655 62.236(9)
Pd Al2 Pd . 2_655 108.286(14)
Pd Al2 Pd . 4_655 180.0(5)
Pd Al2 Pd . 5_555 71.714(14)
Pd Al2 Al1 . 1_554 57.940(12)
Pd Al2 Al1 . . 57.940(12)
Pd Al2 Al1 . 4_654 122.060(12)
Pd Al2 Al1 . 4_655 122.060(12)
Pd Al2 Pd 2_655 4_655 71.714(14)
Pd Al2 Pd 2_655 5_555 180.0(5)
Pd Al2 Al1 2_655 1_554 122.060(13)
Pd Al2 Al1 2_655 . 122.060(13)
Pd Al2 Al1 2_655 4_654 57.940(13)
Pd Al2 Al1 2_655 4_655 57.940(13)
Pd Al2 Pd 4_655 5_555 108.286(14)
Pd Al2 Al1 4_655 1_554 122.060(12)
Pd Al2 Al1 4_655 . 122.060(12)
Pd Al2 Al1 4_655 4_654 57.940(12)
Pd Al2 Al1 4_655 4_655 57.940(12)
Pd Al2 Al1 5_555 1_554 57.940(13)
Pd Al2 Al1 5_555 . 57.940(13)
Pd Al2 Al1 5_555 4_654 122.060(13)
Pd Al2 Al1 5_555 4_655 122.060(13)
Al1 Al2 Al1 1_554 . 98.17(2)
Al1 Al2 Al1 1_554 4_654 81.83(2)
Al1 Al2 Al1 1_554 4_655 180.0(5)
Al1 Al2 Al1 . 4_654 180.0(5)
Al1 Al2 Al1 . 4_655 81.83(2)
Al1 Al2 Al1 4_654 4_655 98.17(2)

loop_
_geom_bond_atom_site_label_1
_geom_bond_atom_site_label_2
_geom_bond_site_symmetry_2
_geom_bond_distance
Yb1 Pd 4_665 3.1827(7)
Yb1 Pd 4_666 3.1827(7)
Yb1 Pd 5_565 3.1827(5)
Yb1 Pd 5_566 3.1827(5)
Yb1 Pd 6_555 3.1827(7)
Yb1 Pd 6_556 3.1827(7)
Yb1 Al1 1_565 3.2485(9)
Yb1 Al1 2_555 3.2485(14)
Yb1 Al1 3_665 3.2486(14)
Yb1 Al1 4_665 3.2485(14)
Yb1 Al1 5_565 3.2485(9)
Yb1 Al1 6_555 3.2486(14)
Yb1 Al2 1_565 3.4140(8)
Yb1 Al2 1_566 3.4140(8)
Yb1 Al2 2_555 3.4140(8)
Yb1 Al2 2_556 3.4140(8)
Yb1 Al2 3_665 3.4140(4)
Yb1 Al2 3_666 3.4140(4)
Ca1 Pd 4_665 3.1827(7)
Ca1 Pd 4_666 3.1827(7)
Ca1 Pd 5_565 3.1827(5)
Ca1 Pd 5_566 3.1827(5)
Ca1 Pd 6_555 3.1827(7)
Ca1 Pd 6_556 3.1827(7)
Ca1 Al1 1_565 3.2485(9)
Ca1 Al1 2_555 3.2485(14)
Ca1 Al1 3_665 3.2486(14)
Ca1 Al1 4_665 3.2485(14)
Ca1 Al1 5_565 3.2485(9)
Ca1 Al1 6_555 3.2486(14)
Ca1 Al2 1_565 3.4140(8)
Ca1 Al2 1_566 3.4140(8)
Ca1 Al2 2_555 3.4140(8)
Ca1 Al2 2_556 3.4140(8)
Ca1 Al2 3_665 3.4140(4)
Ca1 Al2 3_666 3.4140(4)
Yb2 Pd . 2.9888(11)
Yb2 Pd 2_555 2.9888(5)
Yb2 Pd 3_555 2.9888(11)
Yb2 Pd 4_555 2.9888(11)
Yb2 Pd 5_555 2.9888(5)
Yb2 Pd 6_555 2.9888(11)
Yb2 Al1 1_554 3.5285(10)
Yb2 Al1 . 3.5285(10)
Yb2 Al1 2_554 3.5285(10)
Yb2 Al1 2_555 3.5285(10)
Yb2 Al1 3_554 3.5285(11)
Yb2 Al1 3_555 3.5285(11)
Yb2 Al1 4_554 3.5285(10)
Yb2 Al1 4_555 3.5285(10)
Yb2 Al1 5_554 3.5285(10)
Yb2 Al1 5_555 3.5285(10)
Yb2 Al1 6_554 3.5285(11)
Yb2 Al1 6_555 3.5285(11)
Ca2 Pd . 2.9888(11)
Ca2 Pd 2_555 2.9888(5)
Ca2 Pd 3_555 2.9888(11)
Ca2 Pd 4_555 2.9888(11)
Ca2 Pd 5_555 2.9888(5)
Ca2 Pd 6_555 2.9888(11)
Ca2 Al1 1_554 3.5285(10)
Ca2 Al1 . 3.5285(10)
Ca2 Al1 2_554 3.5285(10)
Ca2 Al1 2_555 3.5285(10)
Ca2 Al1 3_554 3.5285(11)
Ca2 Al1 3_555 3.5285(11)
Ca2 Al1 4_554 3.5285(10)
Ca2 Al1 4_555 3.5285(10)
Ca2 Al1 5_554 3.5285(10)
Ca2 Al1 5_555 3.5285(10)
Ca2 Al1 6_554 3.5285(11)
Ca2 Al1 6_555 3.5285(11)
Pd Pd 5_555 2.9888(11)
Pd Pd 6_555 2.9888(6)
Pd Al1 1_554 2.5926(5)
Pd Al1 . 2.5926(5)
Pd Al1 6_554 2.5926(8)
Pd Al1 6_555 2.5926(8)
Pd Al2 . 2.5512(4)
Pd Al2 3_665 2.5512(9)
Al1 Al1 4_655 3.6478(17)
Al1 Al1 5_555 2.8322(13)
Al1 Al1 6_555 2.8322(14)
Al1 Al2 . 2.7849(8)
Al1 Al2 1_556 2.7849(8)
